data_7057131
loop_
_publ_author_name
'Pramanik, Koushik'
'Malpaharia, Pijush'
'Colacio, Enrique'
'Das, Babulal'
'Chandra, Swapan K.'

_publ_section_title
;
 Octadentate flexible ligands as a platform for a variety of homo and
 heterometallic complexes containing diphenoxido and phenoxido/azido
 bridging groups: synthesis, structure and magnetic properties
;
_journal_issue 8
_journal_name_full 'New Journal of Chemistry'
_journal_page_first 6332
_journal_paper_doi 10.1039/C7NJ05112C
_journal_volume 42
_journal_year 2018
_chemical_formula_sum 'C30 H35 N9 Ni2 O12 S'
_chemical_formula_weight 863.15
_space_group_crystal_system triclinic
_space_group_IT_number 2
_space_group_name_Hall '-P 1'
_space_group_name_H-M_alt 'P -1'
_symmetry_space_group_name_Hall '-P 1'
_symmetry_space_group_name_H-M 'P -1'
_atom_sites_solution_hydrogens mixed
_audit_creation_method SHELXL-2014/7
_audit_update_record
;
2017-08-31 deposited with the CCDC.
2018-03-07 downloaded from the CCDC.
;
_cell_angle_alpha 88.1120(10)
_cell_angle_beta 71.8510(10)
_cell_angle_gamma 64.9750(10)
_cell_formula_units_Z 2
_cell_length_a 11.5055(2)
_cell_length_b 13.2976(2)
_cell_length_c 13.8302(4)
_cell_measurement_reflns_used 4317
_cell_measurement_temperature 296(2)
_cell_measurement_theta_max 24.998
_cell_measurement_theta_min 1.560
_cell_volume 1809.89(7)
_computing_cell_refinement 'Bruker SMART'
_computing_data_collection 'Bruker SMART'
_computing_data_reduction 'Bruker SAINT'
_computing_molecular_graphics 'Bruker SHELXTL'
_computing_publication_material 'Bruker SHELXTL'
_computing_structure_refinement 'SHELXL-2014/7 (Sheldrick, 2014)'
_computing_structure_solution 'SHELXL-2014/7 (Sheldrick, 2014)'
_diffrn_ambient_temperature 296(2)
_diffrn_measured_fraction_theta_full 0.962
_diffrn_measured_fraction_theta_max 0.962
_diffrn_measurement_device_type 'CCD area detector'
_diffrn_measurement_method 'phi and omega scans'
_diffrn_radiation_type MoK\a
_diffrn_radiation_wavelength 0.71073
_diffrn_reflns_av_R_equivalents 0.0390
_diffrn_reflns_av_unetI/netI 0.0495
_diffrn_reflns_Laue_measured_fraction_full 0.962
_diffrn_reflns_Laue_measured_fraction_max 0.962
_diffrn_reflns_limit_h_max 13
_diffrn_reflns_limit_h_min -13
_diffrn_reflns_limit_k_max 15
_diffrn_reflns_limit_k_min -15
_diffrn_reflns_limit_l_max 16
_diffrn_reflns_limit_l_min -16
_diffrn_reflns_number 17756
_diffrn_reflns_point_group_measured_fraction_full 0.962
_diffrn_reflns_point_group_measured_fraction_max 0.962
_diffrn_reflns_theta_full 24.998
_diffrn_reflns_theta_max 24.998
_diffrn_reflns_theta_min 1.560
_exptl_absorpt_coefficient_mu 1.172
_exptl_absorpt_correction_T_max 0.855
_exptl_absorpt_correction_T_min 0.745
_exptl_absorpt_correction_type multi-scan
_exptl_absorpt_process_details 'face indexing'
_exptl_crystal_colour green
_exptl_crystal_density_diffrn 1.584
_exptl_crystal_description blocks
_exptl_crystal_F_000 892
_exptl_crystal_size_max 0.26
_exptl_crystal_size_mid 0.20
_exptl_crystal_size_min 0.12
_refine_diff_density_max 0.235
_refine_diff_density_min -0.292
_refine_diff_density_rms 0.055
_refine_ls_extinction_method none
_refine_ls_goodness_of_fit_ref 1.005
_refine_ls_hydrogen_treatment mixed
_refine_ls_matrix_type full
_refine_ls_number_parameters 512
_refine_ls_number_reflns 6129
_refine_ls_number_restraints 0
_refine_ls_restrained_S_all 1.005
_refine_ls_R_factor_all 0.0619
_refine_ls_R_factor_gt 0.0367
_refine_ls_shift/su_max 0.000
_refine_ls_shift/su_mean 0.000
_refine_ls_structure_factor_coef Fsqd
_refine_ls_weighting_details 'w=1/[\s^2^(Fo^2^)+(0.0439P)^2^+0.1067P] where P=(Fo^2^+2Fc^2^)/3'
_refine_ls_weighting_scheme calc
_refine_ls_wR_factor_gt 0.0798
_refine_ls_wR_factor_ref 0.0904
_reflns_Friedel_coverage 0.000
_reflns_number_gt 4317
_reflns_number_total 6129
_reflns_threshold_expression 'I > 2\s(I)'
_cod_data_source_file c7nj05112c2.cif
_cod_data_source_block SKC-23G-A
_cod_depositor_comments
;
The following automatic conversions were performed:

'_exptl_absorpt_correction_type' value 'Multi-scan' changed to
'multi-scan' according to
/home/data/users/saulius/crontab/automatic-downloads/rss-feeds/RSC/lib/dictionaries/cif_core.dic
dictionary named 'cif_core.dic' version 2.4.2 from 2011-04-26.

Automatic conversion script
Id: cif_fix_values 4973 2017-02-22 13:04:09Z antanas 

 Adding full bibliography for 7057128--7057135.cif.
;
_cod_database_code 7057131
_shelx_shelxl_version_number 2014/7
_shelx_space_group_comment
;
The symmetry employed for this shelxl refinement is uniquely defined
by the following loop, which should always be used as a source of
symmetry information in preference to the above space-group names.
They are only intended as comments.
;

loop_
_space_group_symop_operation_xyz
'x, y, z'
'-x, -y, -z'

loop_
_atom_site_label
_atom_site_type_symbol
_atom_site_fract_x
_atom_site_fract_y
_atom_site_fract_z
_atom_site_U_iso_or_equiv
_atom_site_adp_type
_atom_site_occupancy
_atom_site_site_symmetry_order
_atom_site_calc_flag
_atom_site_refinement_flags_posn
_atom_site_refinement_flags_adp
Ni1 Ni 0.10666(4) 0.21818(3) 0.20442(3) 0.03496(13) Uani 1 1 d . .
Ni2 Ni 0.36132(4) 0.24644(3) 0.21544(3) 0.03517(13) Uani 1 1 d . .
S1 S 0.76431(9) 0.20971(8) -0.04793(7) 0.0509(3) Uani 1 1 d . .
C7 C 0.4086(3) 0.3380(3) 0.3856(2) 0.0396(8) Uani 1 1 d . .
H7 H 0.4291 0.3289 0.4462 0.048 Uiso 1 1 calc R U
C14 C -0.1283(3) 0.1789(3) 0.2205(3) 0.0539(10) Uani 1 1 d . .
H14A H -0.1876 0.2512 0.2067 0.065 Uiso 1 1 calc R U
H14B H -0.1834 0.1405 0.2521 0.065 Uiso 1 1 calc R U
C24 C 0.2016(3) 0.1474(2) 0.4128(2) 0.0328(7) Uani 1 1 d . .
C25 C 0.1814(3) 0.1172(3) 0.5110(2) 0.0378(8) Uani 1 1 d . .
H25 H 0.2262 0.0432 0.5216 0.045 Uiso 1 1 calc R U
C2 C 0.3579(3) 0.5328(3) 0.4159(3) 0.0424(8) Uani 1 1 d . .
H2 H 0.3741 0.5166 0.4777 0.051 Uiso 1 1 calc R U
C28 C 0.0441(3) 0.3391(3) 0.4829(2) 0.0410(8) Uani 1 1 d . .
H28 H -0.0033 0.4132 0.4737 0.049 Uiso 1 1 calc R U
C17 C 0.2123(3) 0.2259(2) -0.0437(2) 0.0352(8) Uani 1 1 d . .
C27 C 0.0245(3) 0.3082(3) 0.5798(3) 0.0438(8) Uani 1 1 d . .
H27 H -0.0350 0.3610 0.6361 0.053 Uiso 1 1 calc R U
C18 C 0.2806(3) 0.2548(2) 0.0127(2) 0.0353(8) Uani 1 1 d . .
C23 C 0.6398(3) 0.2015(3) 0.0450(3) 0.0380(8) Uani 1 1 d . .
C1 C 0.3619(3) 0.4500(3) 0.3541(2) 0.0372(8) Uani 1 1 d . .
C6 C 0.3305(3) 0.4760(3) 0.2604(2) 0.0362(8) Uani 1 1 d . .
C22 C 0.2291(3) 0.2513(3) -0.1450(3) 0.0471(9) Uani 1 1 d . .
H22 H 0.1874 0.2302 -0.1829 0.057 Uiso 1 1 calc R U
C26 C 0.0943(3) 0.1974(3) 0.5934(2) 0.0403(8) Uani 1 1 d . .
C19 C 0.3585(3) 0.3118(3) -0.0361(2) 0.0396(8) Uani 1 1 d . .
H19 H 0.4032 0.3322 -0.0005 0.047 Uiso 1 1 calc R U
C16 C 0.1207(3) 0.1731(3) -0.0050(3) 0.0415(8) Uani 1 1 d . .
H16 H 0.0904 0.1507 -0.0515 0.050 Uiso 1 1 calc R U
C20 C 0.3704(3) 0.3380(3) -0.1345(3) 0.0456(9) Uani 1 1 d . .
H20 H 0.4212 0.3766 -0.1644 0.055 Uiso 1 1 calc R U
C9 C 0.5189(3) 0.0506(3) 0.2942(3) 0.0426(9) Uani 1 1 d . .
H9A H 0.6011 0.0405 0.2393 0.051 Uiso 1 1 calc R U
H9B H 0.5361 -0.0191 0.3243 0.051 Uiso 1 1 calc R U
C3 C 0.3301(3) 0.6386(3) 0.3865(3) 0.0424(8) Uani 1 1 d . .
C12 C 0.1171(3) 0.0106(3) 0.2976(3) 0.0460(9) Uani 1 1 d . .
H12A H 0.1486 -0.0419 0.3444 0.055 Uiso 1 1 calc R U
H12B H 0.1098 -0.0293 0.2440 0.055 Uiso 1 1 calc R U
C8 C 0.4851(3) 0.1423(2) 0.3753(3) 0.0422(8) Uani 1 1 d . .
H8A H 0.4217 0.1382 0.4389 0.051 Uiso 1 1 calc R U
H8B H 0.5668 0.1340 0.3880 0.051 Uiso 1 1 calc R U
C21 C 0.3059(3) 0.3065(3) -0.1892(3) 0.0474(9) Uani 1 1 d . .
C5 C 0.3090(3) 0.5849(3) 0.2324(3) 0.0430(9) Uani 1 1 d . .
H5 H 0.2946 0.6027 0.1703 0.052 Uiso 1 1 calc R U
C4 C 0.3087(3) 0.6637(3) 0.2925(3) 0.0466(9) Uani 1 1 d . .
H4 H 0.2944 0.7339 0.2714 0.056 Uiso 1 1 calc R U
C13 C -0.0224(3) 0.1033(3) 0.3552(3) 0.0483(9) Uani 1 1 d . .
H13A H -0.0889 0.0732 0.3735 0.058 Uiso 1 1 calc R U
H13B H -0.0203 0.1319 0.4180 0.058 Uiso 1 1 calc R U
C10 C 0.4533(3) -0.0023(3) 0.1590(3) 0.0452(9) Uani 1 1 d . .
H10A H 0.5288 -0.0718 0.1608 0.054 Uiso 1 1 calc R U
H10B H 0.4821 0.0295 0.0971 0.054 Uiso 1 1 calc R U
C11 C 0.3326(3) -0.0225(3) 0.1621(3) 0.0442(9) Uani 1 1 d . .
H11A H 0.3119 -0.0063 0.0989 0.053 Uiso 1 1 calc R U
H11B H 0.3499 -0.0993 0.1724 0.053 Uiso 1 1 calc R U
C15 C -0.0229(3) 0.1115(3) 0.1204(3) 0.0505(9) Uani 1 1 d . .
H15A H 0.0196 0.0332 0.1300 0.061 Uiso 1 1 calc R U
H15B H -0.0655 0.1182 0.0685 0.061 Uiso 1 1 calc R U
N1 N 0.4237(2) 0.2511(2) 0.3364(2) 0.0367(6) Uani 1 1 d . .
N5 N 0.0794(2) 0.1556(2) 0.0882(2) 0.0387(7) Uani 1 1 d . .
N4 N -0.0626(3) 0.1948(3) 0.2920(2) 0.0447(8) Uani 1 1 d . .
N7 N 0.0788(3) 0.1657(3) 0.6960(2) 0.0464(7) Uani 1 1 d . .
N6 N 0.5511(3) 0.1954(2) 0.1094(2) 0.0496(8) Uani 1 1 d . .
N8 N 0.3292(3) 0.7216(2) 0.4511(3) 0.0526(8) Uani 1 1 d . .
N9 N 0.3193(3) 0.3315(3) -0.2942(3) 0.0719(11) Uani 1 1 d . .
O1 O 0.27169(19) 0.23151(16) 0.10678(15) 0.0372(5) Uani 1 1 d . .
O2 O 0.3196(2) 0.40847(17) 0.20281(17) 0.0425(6) Uani 1 1 d . .
O7 O -0.0021(2) 0.2366(2) 0.76945(18) 0.0596(7) Uani 1 1 d . .
O6 O 0.3381(2) 0.7012(2) 0.5369(2) 0.0599(7) Uani 1 1 d . .
O8 O 0.1486(3) 0.0691(2) 0.70772(19) 0.0674(8) Uani 1 1 d . .
O5 O 0.3191(3) 0.8116(2) 0.4193(2) 0.0810(9) Uani 1 1 d . .
O9 O 0.3745(3) 0.3917(3) -0.3292(2) 0.0830(10) Uani 1 1 d . .
O10 O 0.2751(4) 0.2910(4) -0.3439(2) 0.1325(16) Uani 1 1 d . .
N3 N 0.2186(2) 0.05590(19) 0.25081(19) 0.0347(6) Uani 1 1 d . .
O3 O 0.15573(19) 0.29181(15) 0.30410(15) 0.0353(5) Uani 1 1 d . .
N2 N 0.4072(2) 0.07722(19) 0.25140(19) 0.0339(6) Uani 1 1 d . .
C30 C 0.2909(3) 0.0605(2) 0.3215(2) 0.0348(8) Uani 1 1 d . .
H30 H 0.3263 -0.0127 0.3461 0.042 Uiso 1 1 calc R U
O4 O -0.0293(2) 0.3795(2) 0.1895(2) 0.0496(7) Uani 1 1 d . .
H4B H -0.0623 0.3757 0.1458 0.074 Uiso 1 1 calc R U
C29 C 0.1342(3) 0.2610(2) 0.3973(2) 0.0337(7) Uani 1 1 d . .
O11 O 0.0924(4) 0.5231(3) 0.1477(3) 0.0665(9) Uani 1 1 d . .
O12 O 0.8356(4) 0.3984(3) 0.0504(3) 0.0809(10) Uani 1 1 d . .
H4A H -0.003(3) 0.427(3) 0.189(3) 0.058(13) Uiso 1 1 d . .
H12D H 0.858(4) 0.432(3) 0.001(3) 0.070(15) Uiso 1 1 d . .
H12C H 0.811(6) 0.352(5) 0.037(5) 0.14(3) Uiso 1 1 d . .
H11C H 0.158(4) 0.491(3) 0.162(3) 0.074(16) Uiso 1 1 d . .
H11D H 0.054(6) 0.583(5) 0.179(5) 0.16(3) Uiso 1 1 d . .
H4N H -0.115(3) 0.251(2) 0.332(2) 0.036(10) Uiso 1 1 d . .

loop_
_atom_site_aniso_label
_atom_site_aniso_U_11
_atom_site_aniso_U_22
_atom_site_aniso_U_33
_atom_site_aniso_U_23
_atom_site_aniso_U_13
_atom_site_aniso_U_12
Ni1 0.0363(2) 0.0369(2) 0.0342(3) 0.00751(19) -0.01239(18) -0.01785(18)
Ni2 0.0383(2) 0.0380(2) 0.0336(3) 0.00826(19) -0.01459(18) -0.01895(18)
S1 0.0535(5) 0.0652(6) 0.0439(6) 0.0150(5) -0.0151(4) -0.0361(5)
C7 0.047(2) 0.051(2) 0.033(2) 0.0149(17) -0.0232(15) -0.0263(16)
C14 0.042(2) 0.064(2) 0.066(3) 0.024(2) -0.0221(19) -0.0312(18)
C24 0.0347(17) 0.0341(16) 0.0331(19) 0.0052(15) -0.0134(14) -0.0167(14)
C25 0.0429(19) 0.0380(17) 0.039(2) 0.0114(16) -0.0171(16) -0.0217(15)
C2 0.0432(19) 0.0457(19) 0.043(2) 0.0085(17) -0.0194(16) -0.0203(16)
C28 0.048(2) 0.0338(17) 0.039(2) 0.0055(16) -0.0159(16) -0.0149(15)
C17 0.0340(17) 0.0416(18) 0.0306(18) 0.0038(15) -0.0134(14) -0.0149(14)
C27 0.0468(19) 0.046(2) 0.034(2) -0.0038(16) -0.0078(16) -0.0194(16)
C18 0.0326(17) 0.0362(17) 0.0315(19) 0.0032(15) -0.0107(14) -0.0097(14)
C23 0.045(2) 0.0413(18) 0.037(2) 0.0092(16) -0.0228(16) -0.0208(15)
C1 0.0427(19) 0.0398(18) 0.037(2) 0.0096(16) -0.0171(15) -0.0227(15)
C6 0.0351(18) 0.0417(18) 0.037(2) 0.0103(16) -0.0134(15) -0.0205(15)
C22 0.043(2) 0.066(2) 0.035(2) 0.0063(18) -0.0194(16) -0.0219(17)
C26 0.0456(19) 0.054(2) 0.0312(19) 0.0122(17) -0.0168(15) -0.0281(17)
C19 0.0374(18) 0.0485(19) 0.037(2) 0.0080(16) -0.0145(15) -0.0216(15)
C16 0.0421(19) 0.0416(19) 0.044(2) -0.0005(17) -0.0193(16) -0.0176(15)
C20 0.0393(19) 0.055(2) 0.040(2) 0.0115(18) -0.0090(16) -0.0215(16)
C9 0.0394(19) 0.0377(18) 0.050(2) 0.0094(17) -0.0210(16) -0.0121(14)
C3 0.0385(19) 0.0359(18) 0.055(2) 0.0027(18) -0.0173(17) -0.0171(15)
C12 0.056(2) 0.0461(19) 0.050(2) 0.0197(18) -0.0240(18) -0.0312(17)
C8 0.049(2) 0.0397(18) 0.049(2) 0.0174(17) -0.0291(17) -0.0214(15)
C21 0.043(2) 0.070(2) 0.030(2) 0.0123(18) -0.0141(16) -0.0238(18)
C5 0.049(2) 0.049(2) 0.042(2) 0.0180(18) -0.0216(16) -0.0281(17)
C4 0.049(2) 0.044(2) 0.056(2) 0.0197(19) -0.0218(18) -0.0263(16)
C13 0.046(2) 0.059(2) 0.046(2) 0.0178(19) -0.0129(17) -0.0302(17)
C10 0.0403(19) 0.0420(19) 0.044(2) -0.0035(17) -0.0084(16) -0.0124(15)
C11 0.048(2) 0.0388(18) 0.042(2) -0.0048(16) -0.0138(16) -0.0153(15)
C15 0.058(2) 0.058(2) 0.061(3) 0.022(2) -0.035(2) -0.0392(19)
N1 0.0407(15) 0.0393(15) 0.0386(17) 0.0104(13) -0.0184(12) -0.0217(12)
N5 0.0412(15) 0.0411(15) 0.0432(18) 0.0098(14) -0.0202(13) -0.0225(12)
N4 0.0402(17) 0.0420(17) 0.049(2) 0.0069(16) -0.0123(15) -0.0170(14)
N7 0.0542(19) 0.061(2) 0.0397(19) 0.0158(17) -0.0205(15) -0.0364(16)
N6 0.0436(17) 0.0633(19) 0.0451(19) 0.0092(16) -0.0150(14) -0.0260(15)
N8 0.0447(17) 0.0409(18) 0.069(2) 0.0022(18) -0.0214(17) -0.0139(14)
N9 0.066(2) 0.126(3) 0.043(2) 0.032(2) -0.0258(18) -0.056(2)
O1 0.0407(12) 0.0468(13) 0.0308(13) 0.0072(11) -0.0159(10) -0.0225(10)
O2 0.0571(14) 0.0428(13) 0.0397(14) 0.0124(11) -0.0258(11) -0.0262(11)
O7 0.0552(15) 0.0846(19) 0.0311(14) 0.0027(14) -0.0064(12) -0.0285(14)
O6 0.0641(17) 0.0605(16) 0.0599(18) -0.0034(15) -0.0248(14) -0.0276(13)
O8 0.100(2) 0.0648(17) 0.0479(16) 0.0222(14) -0.0326(15) -0.0414(16)
O5 0.114(2) 0.0402(15) 0.106(2) 0.0138(16) -0.0548(19) -0.0368(15)
O9 0.080(2) 0.136(3) 0.0553(19) 0.0441(19) -0.0257(15) -0.067(2)
O10 0.186(4) 0.258(5) 0.056(2) 0.061(3) -0.068(2) -0.172(4)
N3 0.0379(15) 0.0345(14) 0.0327(15) 0.0029(12) -0.0112(12) -0.0168(11)
O3 0.0420(12) 0.0319(11) 0.0333(13) 0.0068(10) -0.0128(10) -0.0170(9)
N2 0.0334(14) 0.0333(14) 0.0344(16) 0.0002(12) -0.0118(12) -0.0133(11)
C30 0.0404(18) 0.0296(16) 0.0362(19) 0.0073(15) -0.0164(15) -0.0143(14)
O4 0.0535(16) 0.0438(14) 0.0590(19) 0.0101(13) -0.0282(13) -0.0216(12)
C29 0.0351(17) 0.0365(17) 0.0339(19) 0.0052(15) -0.0146(14) -0.0175(14)
O11 0.074(2) 0.0500(18) 0.092(2) 0.0183(18) -0.0527(19) -0.0257(16)
O12 0.113(3) 0.068(2) 0.090(3) 0.034(2) -0.063(2) -0.046(2)

loop_
_atom_type_symbol
_atom_type_description
_atom_type_scat_dispersion_real
_atom_type_scat_dispersion_imag
_atom_type_scat_source
C C 0.0033 0.0016 'International Tables Vol C Tables 4.2.6.8 and 6.1.1.4'
H H 0.0000 0.0000 'International Tables Vol C Tables 4.2.6.8 and 6.1.1.4'
N N 0.0061 0.0033 'International Tables Vol C Tables 4.2.6.8 and 6.1.1.4'
O O 0.0106 0.0060 'International Tables Vol C Tables 4.2.6.8 and 6.1.1.4'
S S 0.1246 0.1234 'International Tables Vol C Tables 4.2.6.8 and 6.1.1.4'
Ni Ni 0.3393 1.1124 'International Tables Vol C Tables 4.2.6.8 and 6.1.1.4'

loop_
_geom_angle_atom_site_label_1
_geom_angle_atom_site_label_2
_geom_angle_atom_site_label_3
_geom_angle
N5 Ni1 O1 90.77(9)
N5 Ni1 O3 169.90(9)
O1 Ni1 O3 79.58(8)
N5 Ni1 N4 83.30(12)
O1 Ni1 N4 173.98(11)
O3 Ni1 N4 106.39(11)
N5 Ni1 O4 90.03(10)
O1 Ni1 O4 93.56(9)
O3 Ni1 O4 87.61(9)
N4 Ni1 O4 87.52(11)
N5 Ni1 N3 95.46(10)
O1 Ni1 N3 96.49(8)
O3 Ni1 N3 88.66(9)
N4 Ni1 N3 83.08(10)
O4 Ni1 N3 168.47(10)
O2 Ni2 N1 90.43(10)
O2 Ni2 N6 91.73(10)
N1 Ni2 N6 94.23(11)
O2 Ni2 O3 90.39(8)
N1 Ni2 O3 95.49(9)
N6 Ni2 O3 170.04(10)
O2 Ni2 O1 95.29(8)
N1 Ni2 O1 169.76(9)
N6 Ni2 O1 94.07(10)
O3 Ni2 O1 76.04(8)
O2 Ni2 N2 171.42(10)
N1 Ni2 N2 81.28(10)
N6 Ni2 N2 91.09(10)
O3 Ni2 N2 88.21(8)
O1 Ni2 N2 92.59(9)
N1 C7 C1 125.2(3)
N1 C7 H7 117.4
C1 C7 H7 117.4
N4 C14 C15 111.1(3)
N4 C14 H14A 109.4
C15 C14 H14A 109.4
N4 C14 H14B 109.4
C15 C14 H14B 109.4
H14A C14 H14B 108.0
C25 C24 C29 119.8(3)
C25 C24 C30 120.7(3)
C29 C24 C30 119.5(3)
C26 C25 C24 119.8(3)
C26 C25 H25 120.1
C24 C25 H25 120.1
C3 C2 C1 120.8(3)
C3 C2 H2 119.6
C1 C2 H2 119.6
C27 C28 C29 121.1(3)
C27 C28 H28 119.4
C29 C28 H28 119.4
C22 C17 C18 119.0(3)
C22 C17 C16 115.0(3)
C18 C17 C16 125.9(3)
C28 C27 C26 119.4(3)
C28 C27 H27 120.3
C26 C27 H27 120.3
O1 C18 C19 120.2(3)
O1 C18 C17 122.3(3)
C19 C18 C17 117.5(3)
N6 C23 S1 178.9(3)
C2 C1 C6 119.9(3)
C2 C1 C7 116.4(3)
C6 C1 C7 123.6(3)
O2 C6 C5 119.1(3)
O2 C6 C1 124.6(3)
C5 C6 C1 116.3(3)
C21 C22 C17 121.3(3)
C21 C22 H22 119.4
C17 C22 H22 119.4
C25 C26 C27 121.3(3)
C25 C26 N7 119.2(3)
C27 C26 N7 119.4(3)
C20 C19 C18 122.1(3)
C20 C19 H19 119.0
C18 C19 H19 119.0
N5 C16 C17 124.6(3)
N5 C16 H16 117.7
C17 C16 H16 117.7
C19 C20 C21 119.5(3)
C19 C20 H20 120.2
C21 C20 H20 120.2
N2 C9 C8 111.9(2)
N2 C9 H9A 109.2
C8 C9 H9A 109.2
N2 C9 H9B 109.2
C8 C9 H9B 109.2
H9A C9 H9B 107.9
C2 C3 C4 120.4(3)
C2 C3 N8 119.4(3)
C4 C3 N8 120.1(3)
N3 C12 C13 111.7(3)
N3 C12 H12A 109.3
C13 C12 H12A 109.3
N3 C12 H12B 109.3
C13 C12 H12B 109.3
H12A C12 H12B 107.9
N1 C8 C9 107.7(3)
N1 C8 H8A 110.2
C9 C8 H8A 110.2
N1 C8 H8B 110.2
C9 C8 H8B 110.2
H8A C8 H8B 108.5
C22 C21 C20 120.5(3)
C22 C21 N9 119.1(3)
C20 C21 N9 120.4(3)
C4 C5 C6 122.9(3)
C4 C5 H5 118.6
C6 C5 H5 118.6
C5 C4 C3 119.5(3)
C5 C4 H4 120.2
C3 C4 H4 120.2
N4 C13 C12 110.8(3)
N4 C13 H13A 109.5
C12 C13 H13A 109.5
N4 C13 H13B 109.5
C12 C13 H13B 109.5
H13A C13 H13B 108.1
N2 C10 C11 106.0(2)
N2 C10 H10A 110.5
C11 C10 H10A 110.5
N2 C10 H10B 110.5
C11 C10 H10B 110.5
H10A C10 H10B 108.7
N3 C11 C10 104.8(3)
N3 C11 H11A 110.8
C10 C11 H11A 110.8
N3 C11 H11B 110.8
C10 C11 H11B 110.8
H11A C11 H11B 108.9
N5 C15 C14 107.8(3)
N5 C15 H15A 110.1
C14 C15 H15A 110.1
N5 C15 H15B 110.1
C14 C15 H15B 110.1
H15A C15 H15B 108.5
C7 N1 C8 117.2(3)
C7 N1 Ni2 126.9(2)
C8 N1 Ni2 115.7(2)
C16 N5 C15 119.9(3)
C16 N5 Ni1 124.4(2)
C15 N5 Ni1 114.0(2)
C13 N4 C14 115.0(3)
C13 N4 Ni1 110.2(2)
C14 N4 Ni1 107.4(2)
C13 N4 H4N 106(2)
C14 N4 H4N 109(2)
Ni1 N4 H4N 108(2)
O8 N7 O7 121.7(3)
O8 N7 C26 119.1(3)
O7 N7 C26 119.2(3)
C23 N6 Ni2 158.5(3)
O5 N8 O6 121.7(3)
O5 N8 C3 119.0(3)
O6 N8 C3 119.4(3)
O9 N9 O10 122.7(3)
O9 N9 C21 118.8(4)
O10 N9 C21 118.6(4)
C18 O1 Ni1 122.44(19)
C18 O1 Ni2 136.1(2)
Ni1 O1 Ni2 98.73(9)
C6 O2 Ni2 127.85(19)
C30 N3 C11 101.9(2)
C30 N3 C12 111.8(2)
C11 N3 C12 111.1(2)
C30 N3 Ni1 114.12(17)
C11 N3 Ni1 111.88(18)
C12 N3 Ni1 106.20(17)
C29 O3 Ni1 115.77(18)
C29 O3 Ni2 116.08(17)
Ni1 O3 Ni2 98.22(8)
C9 N2 C30 113.0(2)
C9 N2 C10 110.5(2)
C30 N2 C10 102.9(2)
C9 N2 Ni2 102.88(17)
C30 N2 Ni2 115.33(16)
C10 N2 Ni2 112.48(19)
N3 C30 N2 101.9(2)
N3 C30 C24 113.3(2)
N2 C30 C24 115.9(2)
N3 C30 H30 108.5
N2 C30 H30 108.5
C24 C30 H30 108.5
Ni1 O4 H4B 109.5
Ni1 O4 H4A 115(3)
H4B O4 H4A 119.3
O3 C29 C28 120.9(3)
O3 C29 C24 120.6(3)
C28 C29 C24 118.5(3)
H11C O11 H11D 107(5)
H12D O12 H12C 114(5)

loop_
_geom_bond_atom_site_label_1
_geom_bond_atom_site_label_2
_geom_bond_distance
Ni1 N5 2.000(3)
Ni1 O1 2.033(2)
Ni1 O3 2.054(2)
Ni1 N4 2.092(3)
Ni1 O4 2.104(2)
Ni1 N3 2.191(2)
Ni2 O2 2.014(2)
Ni2 N1 2.028(3)
Ni2 N6 2.048(3)
Ni2 O3 2.1206(19)
Ni2 O1 2.126(2)
Ni2 N2 2.162(2)
S1 C23 1.641(3)
C7 N1 1.278(4)
C7 C1 1.458(4)
C7 H7 0.9300
C14 N4 1.487(4)
C14 C15 1.518(5)
C14 H14A 0.9700
C14 H14B 0.9700
C24 C25 1.381(4)
C24 C29 1.422(4)
C24 C30 1.506(4)
C25 C26 1.380(4)
C25 H25 0.9300
C2 C3 1.383(4)
C2 C1 1.392(4)
C2 H2 0.9300
C28 C27 1.367(4)
C28 C29 1.400(4)
C28 H28 0.9300
C17 C22 1.404(4)
C17 C18 1.425(4)
C17 C16 1.463(4)
C27 C26 1.388(4)
C27 H27 0.9300
C18 O1 1.311(3)
C18 C19 1.413(4)
C23 N6 1.158(4)
C1 C6 1.444(4)
C6 O2 1.289(4)
C6 C5 1.424(4)
C22 C21 1.369(5)
C22 H22 0.9300
C26 N7 1.445(4)
C19 C20 1.373(4)
C19 H19 0.9300
C16 N5 1.278(4)
C16 H16 0.9300
C20 C21 1.389(5)
C20 H20 0.9300
C9 N2 1.484(4)
C9 C8 1.521(4)
C9 H9A 0.9700
C9 H9B 0.9700
C3 C4 1.401(5)
C3 N8 1.437(4)
C12 N3 1.497(4)
C12 C13 1.525(4)
C12 H12A 0.9700
C12 H12B 0.9700
C8 N1 1.484(4)
C8 H8A 0.9700
C8 H8B 0.9700
C21 N9 1.454(4)
C5 C4 1.357(4)
C5 H5 0.9300
C4 H4 0.9300
C13 N4 1.471(4)
C13 H13A 0.9700
C13 H13B 0.9700
C10 N2 1.492(4)
C10 C11 1.510(4)
C10 H10A 0.9700
C10 H10B 0.9700
C11 N3 1.495(4)
C11 H11A 0.9700
C11 H11B 0.9700
C15 N5 1.473(4)
C15 H15A 0.9700
C15 H15B 0.9700
N4 H4N 0.81(3)
N7 O8 1.232(3)
N7 O7 1.232(3)
N8 O5 1.232(4)
N8 O6 1.234(4)
N9 O9 1.222(4)
N9 O10 1.223(4)
N3 C30 1.485(4)
O3 C29 1.320(3)
N2 C30 1.486(4)
C30 H30 0.9800
O4 H4B 0.8200
O4 H4A 0.81(3)
O11 H11C 0.78(4)
O11 H11D 0.79(6)
O12 H12D 0.83(4)
O12 H12C 0.82(6)
